data_7715147
loop_
_publ_author_name
'Davison, Nathan'
'Hemingway, Jack M.'
'Waddell, Paul G.'
'Lu, Erli'

_publ_section_title
;
 Lithium, sodium and potassium enolate aggregates and monomers: syntheses
 and structures.
;
_journal_issue 10
_journal_name_full 'Dalton transactions (Cambridge, England : 2003)'
_journal_page_first 4719
_journal_page_last 4728
_journal_paper_doi 10.1039/d4dt00211c
_journal_volume 53
_journal_year 2024
_chemical_formula_moiety 'C164.898 H125.796 K8 O8'
_chemical_formula_sum 'C164.9 H125.79 K8 O8'
_chemical_formula_weight 2548.01
_space_group_crystal_system orthorhombic
_space_group_IT_number 61
_space_group_name_Hall '-P 2ac 2ab'
_space_group_name_H-M_alt 'P b c a'
_atom_sites_solution_hydrogens geom
_atom_sites_solution_primary dual
_audit_creation_date 2023-09-18
_audit_creation_method
;
Olex2 1.5-ac5-023
(compiled 2022.04.12 svn.rca3783a0 for Rigaku Oxford Diffraction, GUI svn.r6498)
;
_audit_update_record
;
2023-11-11 deposited with the CCDC.	2024-02-12 downloaded from the CCDC.
;
_cell_angle_alpha 90
_cell_angle_beta 90
_cell_angle_gamma 90
_cell_formula_units_Z 4
_cell_length_a 20.2465(4)
_cell_length_b 24.7118(4)
_cell_length_c 28.6260(5)
_cell_measurement_reflns_used 29126
_cell_measurement_temperature 150.0(2)
_cell_measurement_theta_max 71.9860
_cell_measurement_theta_min 3.1740
_cell_volume 14322.4(4)
_computing_cell_refinement 'CrysAlisPro 1.171.42.90a (Rigaku OD, 2023)'
_computing_data_collection 'CrysAlisPro 1.171.42.90a (Rigaku OD, 2023)'
_computing_data_reduction 'CrysAlisPro 1.171.42.90a (Rigaku OD, 2023)'
_computing_molecular_graphics 'Olex2 1.5-ac5-023 (Dolomanov et al., 2009)'
_computing_publication_material 'Olex2 1.5-ac5-023 (Dolomanov et al., 2009)'
_computing_structure_refinement 'SHELXL 2019/1 (Sheldrick, 2015)'
_computing_structure_solution 'SHELXT 2018/2 (Sheldrick, 2018)'
_diffrn_ambient_environment N~2~
_diffrn_ambient_temperature 150.0(2)
_diffrn_detector 'Hybrid Pixel Array Detector'
_diffrn_detector_area_resol_mean 10.0000
_diffrn_detector_type 'HyPix-Arc 100'
_diffrn_measured_fraction_theta_full 0.999
_diffrn_measured_fraction_theta_max 0.941
_diffrn_measurement_details
;
List of Runs (angles in degrees, time in seconds):

  # Type    Start    End  Width  t~exp~   \w     \q     \k     \f   Frames
#--------------------------------------------------------------------------
  1  \w     52.00 116.00   0.50    9.29    --   46.35 158.00-128.00  128
  2  \w   -109.00 -17.00   0.50    9.29    --  -92.45 119.00  76.00  184
  3  \w   -168.00 -75.00   0.50    9.29    --  -92.45-122.00 -97.00  186
  4  \w     39.00 178.00   0.50    9.29    --  108.07  12.00 -98.00  278
  5  \w    -35.00  24.00   0.50    9.29    --   46.35 -12.00  89.00  118
  6  \w     74.00 106.00   0.50    9.29    --   46.35 125.00 -60.00   64
  7  \w    -41.00  33.00   0.50    9.29    --  -47.35  38.00  30.00  148
  8  \w     -6.00  34.00   0.50    9.29    --  -47.35  12.00 -98.00   80
  9  \w    -48.00 -11.00   0.50    9.29    --  -92.45  45.00-150.00   74
 10  \w    -49.00 -15.00   0.50    9.29    --  -92.45  45.00 -60.00   68
 11  \w     26.00  51.00   0.50    9.29    --   97.10 -45.00  60.00   50
 12  \w     77.00 105.00   0.50    9.29    --  108.07 -95.00 -30.00   56
 13  \w     48.00  73.00   0.50    9.29    --  108.07 -95.00 -30.00   50
 14  \w     35.00  82.00   0.50    9.29    --  108.07 -95.00 -90.00   94
;
_diffrn_measurement_device 'four-circle diffractometer'
_diffrn_measurement_device_type 'XtaLAB Synergy, Single source at home/near, HyPix-Arc 100'
_diffrn_measurement_method '\w scans'
_diffrn_orient_matrix_type 'CrysAlisPro convention (1999,Acta A55,543-557)'
_diffrn_orient_matrix_UB_11 0.0124300000
_diffrn_orient_matrix_UB_12 -0.0340404000
_diffrn_orient_matrix_UB_13 -0.0442493000
_diffrn_orient_matrix_UB_21 -0.0011095000
_diffrn_orient_matrix_UB_22 0.0518432000
_diffrn_orient_matrix_UB_23 -0.0299086000
_diffrn_orient_matrix_UB_31 0.0749961000
_diffrn_orient_matrix_UB_32 0.0063928000
_diffrn_orient_matrix_UB_33 0.0069171000
_diffrn_radiation_monochromator graphite
_diffrn_radiation_probe x-ray
_diffrn_radiation_type CuK\a
_diffrn_radiation_wavelength 1.54184
_diffrn_reflns_av_R_equivalents 0.0269
_diffrn_reflns_av_unetI/netI 0.0220
_diffrn_reflns_Laue_measured_fraction_full 0.999
_diffrn_reflns_Laue_measured_fraction_max 0.941
_diffrn_reflns_limit_h_max 25
_diffrn_reflns_limit_h_min -11
_diffrn_reflns_limit_k_max 29
_diffrn_reflns_limit_k_min -29
_diffrn_reflns_limit_l_max 34
_diffrn_reflns_limit_l_min -36
_diffrn_reflns_number 72419
_diffrn_reflns_point_group_measured_fraction_full 0.999
_diffrn_reflns_point_group_measured_fraction_max 0.941
_diffrn_reflns_theta_full 67.684
_diffrn_reflns_theta_max 77.159
_diffrn_reflns_theta_min 3.088
_diffrn_source 'fine-focus sealed X-ray tube'
_diffrn_source_type 'Enhance (Cu) X-ray Source'
_exptl_absorpt_coefficient_mu 2.584
_exptl_absorpt_correction_T_max 0.891
_exptl_absorpt_correction_T_min 0.702
_exptl_absorpt_correction_type analytical
_exptl_absorpt_process_details
;
CrysAlisPro 1.171.42.90a (Rigaku Oxford Diffraction, 2023)
Analytical numeric absorption correction using a multifaceted crystal
model based on expressions derived by R.C. Clark & J.S. Reid.
(Clark, R. C. & Reid, J. S. (1995). Acta Cryst. A51, 887-897)
Empirical absorption correction using spherical harmonics,
implemented in SCALE3 ABSPACK scaling algorithm.
;
_exptl_crystal_colour yellow
_exptl_crystal_colour_primary yellow
_exptl_crystal_density_diffrn 1.182
_exptl_crystal_description rhombohedral
_exptl_crystal_F_000 5325
_exptl_crystal_size_max 0.16
_exptl_crystal_size_mid 0.1
_exptl_crystal_size_min 0.04
_refine_diff_density_max 0.490
_refine_diff_density_min -0.847
_refine_diff_density_rms 0.051
_refine_ls_extinction_method none
_refine_ls_goodness_of_fit_ref 1.039
_refine_ls_hydrogen_treatment constr
_refine_ls_matrix_type full
_refine_ls_number_parameters 821
_refine_ls_number_reflns 14282
_refine_ls_number_restraints 1246
_refine_ls_restrained_S_all 1.030
_refine_ls_R_factor_all 0.0645
_refine_ls_R_factor_gt 0.0555
_refine_ls_shift/su_max 0.001
_refine_ls_shift/su_mean 0.000
_refine_ls_structure_factor_coef Fsqd
_refine_ls_weighting_details 'w=1/[\s^2^(Fo^2^)+(0.0930P)^2^+7.5317P] where P=(Fo^2^+2Fc^2^)/3'
_refine_ls_weighting_scheme calc
_refine_ls_wR_factor_gt 0.1630
_refine_ls_wR_factor_ref 0.1697
_reflns_Friedel_coverage 0.000
_reflns_number_gt 11956
_reflns_number_total 14282
_reflns_threshold_expression 'I > 2\s(I)'
_cod_data_source_file d4dt00211c2.cif
_cod_data_source_block elu230015_fa
_cod_depositor_comments 'Adding full bibliography for 7715143--7715147.cif.'
_cod_original_formula_sum 'C164.90 H125.79 K8 O8'
_cod_database_code 7715147
_chemical_oxdiff_formula 'C20 H23 K1 O1 Si1'
_shelx_space_group_comment
;
The symmetry employed for this shelxl refinement is uniquely defined
by the following loop, which should always be used as a source of
symmetry information in preference to the above space-group names.
They are only intended as comments.
;
_shelx_estimated_absorpt_t_max 0.904
_shelx_estimated_absorpt_t_min 0.683
_diffrn_oxdiff_digest_frames
;
01b55740b005ecaa278382756d96a3b7ef01578166c
;
_olex2_refinement_description
;
1. Fixed Uiso
 At 1.2 times of:
  All C(H) groups, All C(H,H) groups
 At 1.5 times of:
  All C(H,H,H) groups
2. Rigid body (RIGU) restrains
 All non-hydrogen atoms
 with sigma for 1-2 distances of 0.004 and sigma for 1-3 distances of 0.004
3. Others
 Fixed Sof: H77(0.55098) C83(0.44902) H83A(0.44902) H83B(0.44902) H83C(0.44902)
4.a Aromatic/amide H refined with riding coordinates:
 C5(H5), C6(H6), C7(H7), C8(H8), C10(H10), C12(H12), C13(H13), C14(H14),
 C15(H15), C21(H21), C22(H22), C23(H23), C24(H24), C26(H26), C28(H28), C29(H29),
  C30(H30), C31(H31), C37(H37), C38(H38), C39(H39), C40(H40), C42(H42),
 C44(H44), C45(H45), C46(H46), C47(H47), C53(H53), C54(H54), C55(H55), C56(H56),
  C58(H58), C60(H60), C61(H61), C62(H62), C63(H63), C65(H65), C66(H66),
 C67(H67), C68(H68), C69(H69), C70(H70), C71(H71), C72(H72), C73(H73), C74(H74),
  C75(H75), C76(H76), C77(H77), C78(H78), C79(H79), C80(H80), C81(H81), C82(H82)
4.b X=CH2 refined with riding coordinates:
 C2(H2A,H2B), C18(H18A,H18B), C34(H34A,H34B), C50(H50A,H50B)
4.c Idealised Me refined as rotating group:
 C83(H83A,H83B,H83C)
;
_smtbx_masks_void_probe_radius 1.2
_smtbx_masks_void_truncation_radius 1.2
_shelx_shelxl_version_number 2019/1
_olex2_submission_special_instructions 'No special instructions were received'
_oxdiff_exptl_absorpt_empirical_details
;
Empirical correction (ABSPACK) includes:
- Absorption correction using spherical harmonics
- Frame scaling
;
_oxdiff_exptl_absorpt_empirical_full_max 1.272
_oxdiff_exptl_absorpt_empirical_full_min 0.710

loop_
_space_group_symop_operation_xyz
'x, y, z'
'-x+1/2, -y, z+1/2'
'-x, y+1/2, -z+1/2'
'x+1/2, -y+1/2, -z'
'-x, -y, -z'
'x-1/2, y, -z-1/2'
'x, -y-1/2, z-1/2'
'-x-1/2, y-1/2, z'

loop_
_atom_site_label
_atom_site_type_symbol
_atom_site_fract_x
_atom_site_fract_y
_atom_site_fract_z
_atom_site_U_iso_or_equiv
_atom_site_adp_type
_atom_site_occupancy
_atom_site_site_symmetry_order
_atom_site_calc_flag
_atom_site_refinement_flags_posn
_atom_site_refinement_flags_adp
_atom_site_refinement_flags_occupancy
_atom_site_disorder_assembly
_atom_site_disorder_group
K1 K 0.55565(3) 0.55600(2) 0.42632(2) 0.04971(14) Uani 1 1 d . . . . .
K2 K 0.39247(3) 0.55797(2) 0.35770(2) 0.06225(17) Uani 1 1 d . . . . .
K3 K 0.52926(3) 0.64984(2) 0.31460(2) 0.06345(18) Uani 1 1 d . . . . .
K4 K 0.44036(3) 0.68116(2) 0.43304(2) 0.05140(14) Uani 1 1 d . . . . .
O1 O 0.51355(11) 0.54651(7) 0.34006(7) 0.0655(5) Uani 1 1 d . . . . .
O2 O 0.42385(8) 0.57405(7) 0.44265(6) 0.0499(4) Uani 1 1 d . . . . .
O3 O 0.56232(9) 0.65943(7) 0.40268(7) 0.0565(4) Uani 1 1 d . . . . .
O4 O 0.40917(10) 0.66247(8) 0.34810(7) 0.0611(5) Uani 1 1 d . . . . .
C1 C 0.53429(13) 0.51072(9) 0.31027(8) 0.0502(5) Uani 1 1 d . . . . .
C2 C 0.51315(17) 0.50514(13) 0.26631(10) 0.0690(8) Uani 1 1 d . . . . .
H2A H 0.480038 0.528648 0.254429 0.083 Uiso 1 1 calc R U . . .
H2B H 0.531236 0.477670 0.246937 0.083 Uiso 1 1 calc R U . . .
C3 C 0.58801(14) 0.47363(9) 0.32869(7) 0.0490(5) Uani 1 1 d . . . . .
C4 C 0.57328(14) 0.42090(10) 0.34318(8) 0.0518(6) Uani 1 1 d . . . . .
C5 C 0.50828(16) 0.40032(10) 0.34191(9) 0.0605(7) Uani 1 1 d . . . . .
H5 H 0.473532 0.422794 0.330911 0.073 Uiso 1 1 calc R U . . .
C6 C 0.49407(18) 0.34853(12) 0.35621(11) 0.0700(8) Uani 1 1 d . . . . .
H6 H 0.450054 0.335263 0.355192 0.084 Uiso 1 1 calc R U . . .
C7 C 0.54673(19) 0.31490(11) 0.37266(10) 0.0691(8) Uani 1 1 d . . . . .
H7 H 0.537322 0.278927 0.382297 0.083 Uiso 1 1 calc R U . . .
C8 C 0.60866(18) 0.33298(11) 0.37475(10) 0.0643(7) Uani 1 1 d . . . . .
H8 H 0.642357 0.309560 0.385905 0.077 Uiso 1 1 calc R U . . .
C9 C 0.62567(16) 0.38641(10) 0.36074(8) 0.0575(6) Uani 1 1 d . . . . .
C10 C 0.68898(16) 0.40652(12) 0.36338(9) 0.0600(6) Uani 1 1 d . . . . .
H10 H 0.723260 0.383392 0.374089 0.072 Uiso 1 1 calc R U . . .
C11 C 0.70444(15) 0.45856(11) 0.35116(9) 0.0592(6) Uani 1 1 d . . . . .
C12 C 0.77006(16) 0.48051(15) 0.35579(11) 0.0723(8) Uani 1 1 d . . . . .
H12 H 0.804405 0.458226 0.367671 0.087 Uiso 1 1 calc R U . . .
C13 C 0.78393(18) 0.53269(15) 0.34344(12) 0.0770(9) Uani 1 1 d . . . . .
H13 H 0.827538 0.546398 0.346635 0.092 Uiso 1 1 calc R U . . .
C14 C 0.73315(17) 0.56612(13) 0.32591(11) 0.0699(8) Uani 1 1 d . . . . .
H14 H 0.742839 0.602562 0.317853 0.084 Uiso 1 1 calc R U . . .
C15 C 0.67108(15) 0.54729(11) 0.32039(9) 0.0592(6) Uani 1 1 d . . . . .
H15 H 0.638341 0.570535 0.307646 0.071 Uiso 1 1 calc R U . . .
C16 C 0.65320(14) 0.49321(10) 0.33320(8) 0.0525(6) Uani 1 1 d . . . . .
C17 C 0.40573(11) 0.56873(9) 0.48631(8) 0.0422(5) Uani 1 1 d . . . . .
C18 C 0.44259(13) 0.58182(12) 0.52380(10) 0.0587(7) Uani 1 1 d . . . . .
H18A H 0.485686 0.596251 0.519677 0.070 Uiso 1 1 calc R U . . .
H18B H 0.425499 0.576611 0.554383 0.070 Uiso 1 1 calc R U . . .
C19 C 0.33769(11) 0.54534(9) 0.49430(7) 0.0396(4) Uani 1 1 d . . . . .
C20 C 0.28503(11) 0.57761(9) 0.51052(7) 0.0423(5) Uani 1 1 d . . . . .
C21 C 0.29210(13) 0.63415(10) 0.52045(8) 0.0473(5) Uani 1 1 d . . . . .
H21 H 0.333663 0.651098 0.515616 0.057 Uiso 1 1 calc R U . . .
C22 C 0.24043(14) 0.66414(11) 0.53669(9) 0.0557(6) Uani 1 1 d . . . . .
H22 H 0.246599 0.701551 0.542964 0.067 Uiso 1 1 calc R U . . .
C23 C 0.17800(14) 0.64046(12) 0.54432(10) 0.0607(7) Uani 1 1 d . . . . .
H23 H 0.142653 0.661708 0.556152 0.073 Uiso 1 1 calc R U . . .
C24 C 0.16852(14) 0.58736(12) 0.53475(10) 0.0589(6) Uani 1 1 d . . . . .
H24 H 0.126148 0.571866 0.539670 0.071 Uiso 1 1 calc R U . . .
C25 C 0.22105(12) 0.55395(10) 0.51735(8) 0.0487(5) Uani 1 1 d . . . . .
C26 C 0.21131(12) 0.49945(11) 0.50735(9) 0.0520(6) Uani 1 1 d . . . . .
H26 H 0.168789 0.484052 0.511861 0.062 Uiso 1 1 calc R U . . .
C27 C 0.26239(12) 0.46696(10) 0.49089(8) 0.0456(5) Uani 1 1 d . . . . .
C28 C 0.25272(14) 0.41098(10) 0.48002(9) 0.0529(6) Uani 1 1 d . . . . .
H28 H 0.210004 0.395578 0.483464 0.064 Uiso 1 1 calc R U . . .
C29 C 0.30301(14) 0.37959(10) 0.46497(9) 0.0542(6) Uani 1 1 d . . . . .
H29 H 0.295556 0.342433 0.458265 0.065 Uiso 1 1 calc R U . . .
C30 C 0.36713(13) 0.40212(9) 0.45914(8) 0.0487(5) Uani 1 1 d . . . . .
H30 H 0.402487 0.379789 0.448931 0.058 Uiso 1 1 calc R U . . .
C31 C 0.37821(12) 0.45548(9) 0.46810(7) 0.0418(5) Uani 1 1 d . . . . .
H31 H 0.421191 0.469924 0.463451 0.050 Uiso 1 1 calc R U . . .
C32 C 0.32673(11) 0.49022(9) 0.48431(7) 0.0398(4) Uani 1 1 d . . . . .
C33 C 0.59910(12) 0.69727(9) 0.42123(9) 0.0473(5) Uani 1 1 d . . . . .
C34 C 0.59683(15) 0.71396(12) 0.46590(9) 0.0610(7) Uani 1 1 d . . . . .
H34A H 0.566480 0.697870 0.487059 0.073 Uiso 1 1 calc R U . . .
H34B H 0.625579 0.741850 0.476314 0.073 Uiso 1 1 calc R U . . .
C35 C 0.64701(12) 0.72411(9) 0.38786(8) 0.0472(5) Uani 1 1 d . . . . .
C36 C 0.71230(12) 0.70552(10) 0.38487(8) 0.0481(5) Uani 1 1 d . . . . .
C37 C 0.73700(13) 0.66294(11) 0.41372(9) 0.0526(6) Uani 1 1 d . . . . .
H37 H 0.708473 0.646626 0.435984 0.063 Uiso 1 1 calc R U . . .
C38 C 0.80011(14) 0.64524(12) 0.41010(10) 0.0611(7) Uani 1 1 d . . . . .
H38 H 0.815456 0.617367 0.430209 0.073 Uiso 1 1 calc R U . . .
C39 C 0.84350(15) 0.66806(13) 0.37646(10) 0.0652(7) Uani 1 1 d . . . . .
H39 H 0.887356 0.654765 0.373694 0.078 Uiso 1 1 calc R U . . .
C40 C 0.82274(14) 0.70864(12) 0.34832(10) 0.0620(7) Uani 1 1 d . . . . .
H40 H 0.852267 0.723549 0.325971 0.074 Uiso 1 1 calc R U . . .
C41 C 0.75739(13) 0.72927(11) 0.35171(9) 0.0548(6) Uani 1 1 d . . . . .
C42 C 0.73593(15) 0.77283(12) 0.32416(10) 0.0630(7) Uani 1 1 d . . . . .
H42 H 0.766013 0.789340 0.303055 0.076 Uiso 1 1 calc R U . . .
C43 C 0.67218(15) 0.79221(11) 0.32702(10) 0.0614(7) Uani 1 1 d . . . . .
C44 C 0.64926(19) 0.83627(14) 0.29901(12) 0.0804(9) Uani 1 1 d . . . . .
H44 H 0.679417 0.854136 0.278797 0.097 Uiso 1 1 calc R U . . .
C45 C 0.5862(2) 0.85307(15) 0.30053(13) 0.0886(11) Uani 1 1 d . . . . .
H45 H 0.572378 0.882540 0.281584 0.106 Uiso 1 1 calc R U . . .
C46 C 0.53984(18) 0.82687(14) 0.33043(12) 0.0767(9) Uani 1 1 d . . . . .
H46 H 0.495051 0.838320 0.330768 0.092 Uiso 1 1 calc R U . . .
C47 C 0.55963(15) 0.78549(11) 0.35847(10) 0.0615(7) Uani 1 1 d . . . . .
H47 H 0.528252 0.768828 0.378520 0.074 Uiso 1 1 calc R U . . .
C48 C 0.62583(14) 0.76648(10) 0.35865(9) 0.0522(6) Uani 1 1 d . . . . .
C49 C 0.36509(13) 0.66995(10) 0.31516(8) 0.0498(5) Uani 1 1 d . . . . .
C50 C 0.35963(16) 0.64155(11) 0.27523(9) 0.0607(7) Uani 1 1 d . . . . .
H50A H 0.389596 0.612911 0.268823 0.073 Uiso 1 1 calc R U . . .
H50B H 0.325813 0.650138 0.253454 0.073 Uiso 1 1 calc R U . . .
C51 C 0.31776(12) 0.71593(9) 0.32414(8) 0.0449(5) Uani 1 1 d . . . . .
C52 C 0.26425(12) 0.70903(9) 0.35534(8) 0.0461(5) Uani 1 1 d . . . . .
C53 C 0.25300(14) 0.65935(10) 0.37974(9) 0.0531(6) Uani 1 1 d . . . . .
H53 H 0.281779 0.629575 0.374624 0.064 Uiso 1 1 calc R U . . .
C54 C 0.20189(14) 0.65407(11) 0.41007(10) 0.0590(6) Uani 1 1 d . . . . .
H54 H 0.195829 0.620839 0.426189 0.071 Uiso 1 1 calc R U . . .
C55 C 0.15782(14) 0.69700(12) 0.41799(10) 0.0612(7) Uani 1 1 d . . . . .
H55 H 0.122279 0.692647 0.439328 0.073 Uiso 1 1 calc R U . . .
C56 C 0.16596(14) 0.74467(12) 0.39520(10) 0.0597(6) Uani 1 1 d . . . . .
H56 H 0.135409 0.773200 0.400492 0.072 Uiso 1 1 calc R U . . .
C57 C 0.21942(12) 0.75293(10) 0.36345(9) 0.0499(5) Uani 1 1 d . . . . .
C58 C 0.22955(14) 0.80208(10) 0.34060(10) 0.0552(6) Uani 1 1 d . . . . .
H58 H 0.199112 0.830801 0.345437 0.066 Uiso 1 1 calc R U . . .
C59 C 0.28309(13) 0.81017(10) 0.31091(9) 0.0501(5) Uani 1 1 d . . . . .
C60 C 0.29535(15) 0.86104(10) 0.28882(9) 0.0576(6) Uani 1 1 d . . . . .
H60 H 0.265629 0.890183 0.293987 0.069 Uiso 1 1 calc R U . . .
C61 C 0.34830(15) 0.86872(11) 0.26069(9) 0.0586(6) Uani 1 1 d . . . . .
H61 H 0.355205 0.902899 0.246309 0.070 Uiso 1 1 calc R U . . .
C62 C 0.39352(14) 0.82583(11) 0.25263(9) 0.0558(6) Uani 1 1 d . . . . .
H62 H 0.430963 0.831562 0.233255 0.067 Uiso 1 1 calc R U . . .
C63 C 0.38338(13) 0.77636(10) 0.27264(8) 0.0509(5) Uani 1 1 d . . . . .
H63 H 0.413808 0.747954 0.266562 0.061 Uiso 1 1 calc R U . . .
C64 C 0.32821(12) 0.76622(9) 0.30245(8) 0.0462(5) Uani 1 1 d . . . . .
C65 C 0.32960(18) 0.44433(13) 0.34401(12) 0.0729(8) Uani 1 1 d . . . . .
H65 H 0.354939 0.419933 0.362355 0.087 Uiso 1 1 calc R U . . .
C66 C 0.27703(19) 0.47029(17) 0.36306(12) 0.0843(10) Uani 1 1 d . . . . .
H66 H 0.265948 0.464434 0.394906 0.101 Uiso 1 1 calc R U . . .
C67 C 0.2388(2) 0.50595(19) 0.33568(16) 0.1013(12) Uani 1 1 d . . . . .
H67 H 0.202027 0.524488 0.348697 0.122 Uiso 1 1 calc R U . . .
C68 C 0.2560(3) 0.51311(16) 0.29007(14) 0.0984(12) Uani 1 1 d . . . . .
H68 H 0.230526 0.536475 0.270834 0.118 Uiso 1 1 calc R U . . .
C69 C 0.3090(2) 0.48725(16) 0.27194(13) 0.0913(11) Uani 1 1 d . . . . .
H69 H 0.320403 0.492927 0.240130 0.110 Uiso 1 1 calc R U . . .
C70 C 0.3460(2) 0.45340(16) 0.29838(12) 0.0840(10) Uani 1 1 d . . . . .
H70 H 0.383375 0.435928 0.285177 0.101 Uiso 1 1 calc R U . . .
C71 C 0.6393(2) 0.65225(17) 0.22138(13) 0.0843(9) Uani 1 1 d . . . . .
H71 H 0.681624 0.637171 0.227380 0.101 Uiso 1 1 calc R U . . .
C72 C 0.6285(3) 0.70512(19) 0.23017(14) 0.1014(12) Uani 1 1 d . . . . .
H72 H 0.662502 0.727631 0.242184 0.122 Uiso 1 1 calc R U . . .
C73 C 0.5650(3) 0.72583(18) 0.22093(15) 0.1087(14) Uani 1 1 d . . . . .
H73 H 0.555375 0.762785 0.227027 0.130 Uiso 1 1 calc R U . . .
C74 C 0.5171(2) 0.6923(2) 0.20303(15) 0.1102(14) Uani 1 1 d . . . . .
H74 H 0.474319 0.706245 0.196682 0.132 Uiso 1 1 calc R U . . .
C75 C 0.5305(2) 0.6394(2) 0.19437(14) 0.1039(12) Uani 1 1 d . . . . .
H75 H 0.497924 0.616066 0.181600 0.125 Uiso 1 1 calc R U . . .
C76 C 0.5917(2) 0.62103(17) 0.20449(14) 0.0892(10) Uani 1 1 d . . . . .
H76 H 0.601093 0.583857 0.199237 0.107 Uiso 1 1 calc R U . . .
C77 C 0.4563(2) 0.8202(2) 0.47131(19) 0.1102(14) Uani 1 1 d . . . . .
H77 H 0.498234 0.837386 0.470966 0.132 Uiso 0.551 1 calc R U P A 2
C78 C 0.4146(2) 0.82416(15) 0.43277(15) 0.0934(11) Uani 1 1 d . . . . .
H78 H 0.428530 0.843819 0.406005 0.112 Uiso 1 1 calc R U . . .
C79 C 0.35479(19) 0.80044(13) 0.43305(12) 0.0743(8) Uani 1 1 d . . . . .
H79 H 0.326709 0.803132 0.406558 0.089 Uiso 1 1 calc R U . . .
C80 C 0.33478(17) 0.77256(12) 0.47152(11) 0.0677(7) Uani 1 1 d . . . . .
H80 H 0.292441 0.755990 0.471817 0.081 Uiso 1 1 calc R U . . .
C81 C 0.37529(18) 0.76807(12) 0.51014(11) 0.0704(8) Uani 1 1 d . . . . .
H81 H 0.360373 0.748800 0.536845 0.084 Uiso 1 1 calc R U . . .
C82 C 0.4362(2) 0.79095(18) 0.51027(14) 0.0953(11) Uani 1 1 d . . . . .
H82 H 0.464595 0.787057 0.536484 0.114 Uiso 1 1 calc R U . . .
C83 C 0.5111(6) 0.8555(5) 0.4738(5) 0.141(4) Uani 0.449 1 d . . P B 1
H83A H 0.501006 0.889009 0.456843 0.212 Uiso 0.449 1 calc R U P B 1
H83B H 0.549680 0.838085 0.459610 0.212 Uiso 0.449 1 calc R U P B 1
H83C H 0.520579 0.864012 0.506522 0.212 Uiso 0.449 1 calc R U P B 1

loop_
_atom_site_aniso_label
_atom_site_aniso_U_11
_atom_site_aniso_U_22
_atom_site_aniso_U_33
_atom_site_aniso_U_23
_atom_site_aniso_U_13
_atom_site_aniso_U_12
K1 0.0558(3) 0.0492(3) 0.0441(3) 0.0017(2) -0.0044(2) 0.0020(2)
K2 0.0736(4) 0.0433(3) 0.0698(4) -0.0062(2) -0.0159(3) -0.0004(3)
K3 0.0844(4) 0.0582(3) 0.0478(3) 0.0115(2) 0.0173(3) 0.0171(3)
K4 0.0633(3) 0.0379(3) 0.0530(3) -0.0109(2) 0.0110(2) -0.0036(2)
O1 0.0924(14) 0.0486(10) 0.0556(10) -0.0132(8) -0.0117(10) 0.0268(9)
O2 0.0565(9) 0.0447(9) 0.0484(9) -0.0021(7) 0.0084(7) -0.0077(7)
O3 0.0594(10) 0.0455(9) 0.0648(11) -0.0048(8) 0.0111(8) -0.0137(8)
O4 0.0660(11) 0.0571(11) 0.0602(10) -0.0027(8) -0.0082(9) 0.0195(9)
C1 0.0675(15) 0.0383(11) 0.0448(12) -0.0004(9) -0.0006(11) 0.0024(10)
C2 0.088(2) 0.0700(18) 0.0493(14) -0.0035(13) -0.0097(14) 0.0159(16)
C3 0.0750(15) 0.0396(11) 0.0324(10) -0.0056(8) 0.0043(10) 0.0101(11)
C4 0.0747(16) 0.0410(12) 0.0396(11) -0.0039(9) 0.0082(11) 0.0091(11)
C5 0.0849(18) 0.0429(13) 0.0539(14) -0.0015(11) 0.0133(13) 0.0137(12)
C6 0.092(2) 0.0505(15) 0.0678(17) -0.0018(12) 0.0213(16) 0.0016(14)
C7 0.112(2) 0.0374(13) 0.0577(15) 0.0014(11) 0.0166(16) 0.0121(14)
C8 0.094(2) 0.0464(14) 0.0522(14) 0.0018(11) 0.0062(14) 0.0129(14)
C9 0.0948(19) 0.0413(12) 0.0364(11) -0.0030(9) 0.0089(12) 0.0172(12)
C10 0.0751(17) 0.0602(15) 0.0446(12) -0.0032(11) -0.0021(12) 0.0171(13)
C11 0.0804(18) 0.0561(14) 0.0412(12) -0.0076(10) -0.0021(12) 0.0128(13)
C12 0.0715(18) 0.087(2) 0.0585(16) -0.0115(15) -0.0104(14) 0.0085(16)
C13 0.080(2) 0.079(2) 0.0717(19) -0.0194(16) -0.0043(16) -0.0064(17)
C14 0.081(2) 0.0644(17) 0.0641(17) -0.0142(14) -0.0020(15) -0.0064(15)
C15 0.0750(17) 0.0520(14) 0.0506(13) -0.0099(11) 0.0014(13) 0.0031(12)
C16 0.0679(15) 0.0506(13) 0.0390(11) -0.0099(10) -0.0006(11) 0.0078(11)
C17 0.0467(12) 0.0335(10) 0.0463(11) -0.0072(8) 0.0022(9) 0.0020(9)
C18 0.0495(14) 0.0660(16) 0.0607(15) -0.0245(13) -0.0038(11) 0.0021(12)
C19 0.0466(11) 0.0405(11) 0.0317(9) 0.0005(8) -0.0035(8) 0.0030(9)
C20 0.0488(12) 0.0444(11) 0.0338(10) 0.0007(8) -0.0002(9) 0.0051(9)
C21 0.0544(13) 0.0444(12) 0.0432(11) -0.0023(9) -0.0004(10) 0.0058(10)
C22 0.0656(15) 0.0495(13) 0.0521(13) -0.0046(11) -0.0005(12) 0.0145(12)
C23 0.0590(15) 0.0646(16) 0.0584(15) -0.0005(12) 0.0055(12) 0.0189(13)
C24 0.0513(14) 0.0663(16) 0.0590(15) 0.0040(12) 0.0080(12) 0.0106(12)
C25 0.0489(12) 0.0531(13) 0.0441(12) 0.0040(10) 0.0026(10) 0.0068(10)
C26 0.0469(13) 0.0551(14) 0.0541(13) 0.0033(11) 0.0032(11) -0.0017(11)
C27 0.0502(12) 0.0459(12) 0.0407(11) 0.0026(9) -0.0020(9) -0.0020(10)
C28 0.0576(14) 0.0474(13) 0.0538(13) 0.0031(10) -0.0025(11) -0.0092(11)
C29 0.0670(15) 0.0401(12) 0.0556(14) -0.0011(10) -0.0038(12) -0.0076(11)
C30 0.0575(14) 0.0409(12) 0.0477(12) -0.0034(9) -0.0034(11) 0.0023(10)
C31 0.0471(12) 0.0400(11) 0.0384(10) -0.0018(8) -0.0023(9) -0.0021(9)
C32 0.0461(11) 0.0401(11) 0.0334(9) 0.0021(8) -0.0036(9) 0.0008(9)
C33 0.0528(13) 0.0380(11) 0.0511(12) 0.0049(9) 0.0031(10) -0.0047(10)
C34 0.0752(18) 0.0585(15) 0.0491(13) 0.0043(11) 0.0068(12) -0.0118(13)
C35 0.0580(13) 0.0410(11) 0.0427(11) -0.0043(9) 0.0020(10) -0.0136(10)
C36 0.0572(13) 0.0435(12) 0.0438(11) -0.0082(9) 0.0013(10) -0.0138(10)
C37 0.0594(14) 0.0538(14) 0.0447(12) -0.0070(10) 0.0003(11) -0.0102(11)
C38 0.0632(16) 0.0672(17) 0.0530(14) -0.0079(12) -0.0044(12) -0.0035(13)
C39 0.0562(15) 0.0755(18) 0.0640(16) -0.0144(14) 0.0007(13) -0.0068(13)
C40 0.0603(15) 0.0670(17) 0.0587(15) -0.0117(13) 0.0078(12) -0.0175(13)
C41 0.0595(14) 0.0545(14) 0.0504(13) -0.0087(11) 0.0048(11) -0.0185(11)
C42 0.0705(17) 0.0606(16) 0.0578(15) 0.0033(12) 0.0116(13) -0.0202(13)
C43 0.0745(17) 0.0523(14) 0.0573(14) 0.0058(12) 0.0094(13) -0.0145(13)
C44 0.096(2) 0.0683(19) 0.077(2) 0.0274(16) 0.0200(18) -0.0065(17)
C45 0.106(3) 0.076(2) 0.084(2) 0.0378(18) 0.017(2) 0.0073(19)
C46 0.082(2) 0.0691(19) 0.079(2) 0.0206(16) 0.0075(17) 0.0085(16)
C47 0.0733(17) 0.0539(15) 0.0574(15) 0.0096(12) 0.0066(13) -0.0058(13)
C48 0.0648(14) 0.0439(12) 0.0479(12) 0.0013(10) 0.0026(11) -0.0120(11)
C49 0.0624(14) 0.0417(12) 0.0452(12) 0.0043(9) 0.0029(10) 0.0086(11)
C50 0.0826(19) 0.0483(13) 0.0512(13) -0.0019(11) -0.0009(13) 0.0151(13)
C51 0.0562(13) 0.0396(11) 0.0388(10) 0.0014(9) -0.0043(10) 0.0060(10)
C52 0.0535(13) 0.0407(11) 0.0440(11) 0.0029(9) -0.0043(10) 0.0034(10)
C53 0.0642(15) 0.0429(12) 0.0522(13) 0.0062(10) -0.0001(12) 0.0045(11)
C54 0.0709(17) 0.0513(14) 0.0548(14) 0.0136(11) 0.0008(12) -0.0025(12)
C55 0.0596(15) 0.0646(16) 0.0595(15) 0.0085(13) 0.0075(13) 0.0002(13)
C56 0.0570(14) 0.0595(15) 0.0625(15) 0.0055(12) 0.0050(12) 0.0081(12)
C57 0.0538(13) 0.0464(12) 0.0496(12) 0.0029(10) -0.0012(10) 0.0051(10)
C58 0.0606(15) 0.0434(13) 0.0615(14) 0.0050(11) 0.0030(12) 0.0117(11)
C59 0.0610(14) 0.0408(12) 0.0485(12) 0.0044(9) -0.0008(11) 0.0055(10)
C60 0.0751(17) 0.0399(12) 0.0577(14) 0.0058(10) 0.0015(13) 0.0092(12)
C61 0.0787(18) 0.0444(13) 0.0527(14) 0.0109(11) 0.0007(13) -0.0012(12)
C62 0.0654(15) 0.0551(14) 0.0469(13) 0.0073(11) 0.0039(12) 0.0004(12)
C63 0.0607(14) 0.0492(13) 0.0427(11) 0.0043(10) 0.0012(11) 0.0079(11)
C64 0.0569(13) 0.0421(11) 0.0396(11) 0.0018(9) -0.0030(10) 0.0055(10)
C65 0.088(2) 0.0603(17) 0.0706(18) -0.0001(14) -0.0214(16) -0.0162(15)
C66 0.088(2) 0.108(3) 0.0564(17) 0.0064(17) -0.0124(16) -0.018(2)
C67 0.104(3) 0.108(3) 0.092(2) -0.013(2) -0.016(2) 0.006(2)
C68 0.137(3) 0.080(2) 0.079(2) 0.0113(18) -0.036(2) 0.011(2)
C69 0.133(3) 0.079(2) 0.0618(18) 0.0057(16) -0.016(2) -0.023(2)
C70 0.098(2) 0.087(2) 0.0666(18) -0.0132(16) -0.0166(17) -0.0168(19)
C71 0.084(2) 0.092(2) 0.076(2) 0.0178(18) 0.0159(17) 0.0027(19)
C72 0.128(3) 0.102(3) 0.075(2) 0.005(2) 0.029(2) -0.024(2)
C73 0.171(4) 0.075(2) 0.080(2) 0.0190(18) 0.060(3) 0.029(2)
C74 0.104(3) 0.147(4) 0.079(2) 0.037(2) 0.022(2) 0.043(3)
C75 0.106(3) 0.128(3) 0.078(2) 0.008(2) 0.007(2) 0.010(2)
C76 0.099(3) 0.082(2) 0.087(2) -0.0039(18) 0.013(2) 0.011(2)
C77 0.102(3) 0.106(3) 0.122(3) -0.019(3) 0.009(2) -0.039(2)
C78 0.123(3) 0.070(2) 0.087(2) -0.0013(18) 0.025(2) -0.004(2)
C79 0.091(2) 0.0586(17) 0.0731(18) -0.0037(14) 0.0063(16) 0.0145(16)
C80 0.0772(18) 0.0527(15) 0.0733(17) -0.0056(13) 0.0096(15) 0.0126(14)
C81 0.099(2) 0.0541(16) 0.0583(16) -0.0116(12) 0.0098(15) 0.0052(15)
C82 0.110(3) 0.096(3) 0.079(2) -0.0227(19) -0.011(2) -0.016(2)
C83 0.102(6) 0.146(9) 0.175(11) -0.024(8) 0.000(7) -0.036(6)

loop_
_atom_type_symbol
_atom_type_description
_atom_type_scat_dispersion_real
_atom_type_scat_dispersion_imag
_atom_type_scat_source
C C 0.0181 0.0091 'International Tables Vol C Tables 4.2.6.8 and 6.1.1.4'
H H 0.0000 0.0000 'International Tables Vol C Tables 4.2.6.8 and 6.1.1.4'
K K 0.3868 1.0657 'International Tables Vol C Tables 4.2.6.8 and 6.1.1.4'
O O 0.0492 0.0322 'International Tables Vol C Tables 4.2.6.8 and 6.1.1.4'

loop_
_exptl_crystal_face_index_h
_exptl_crystal_face_index_k
_exptl_crystal_face_index_l
_exptl_crystal_face_perp_dist
0 1 0 0.0291
0 -1 0 0.0071
1 0 -2 0.0580
-1 0 2 0.0580
-1 0 -2 0.0628
1 0 2 0.0368

loop_
_geom_angle_atom_site_label_1
_geom_angle_atom_site_label_2
_geom_angle_atom_site_label_3
_geom_angle
_geom_angle_site_symmetry_1
_geom_angle_site_symmetry_3
_geom_angle_publ_flag
K2 K1 K3 57.829(16) . . ?
K2 K1 K4 59.878(14) . . ?
K4 K1 K3 59.695(14) . . ?
O1 K1 K2 40.60(5) . . ?
O1 K1 K3 41.68(4) . . ?
O1 K1 K4 85.55(4) . . ?
O1 K1 O2 81.89(6) . . ?
O1 K1 O3 82.08(6) . . ?
O1 K1 C1 17.52(6) . . ?
O1 K1 C3 42.36(6) . . ?
O1 K1 C17 100.84(6) . . ?
O1 K1 C31 168.85(6) . 5_666 ?
O2 K1 K2 41.37(4) . . ?
O2 K1 K3 84.95(4) . . ?
O2 K1 K4 43.73(4) . . ?
O2 K1 C1 95.32(6) . . ?
O2 K1 C3 114.21(6) . . ?
O2 K1 C17 19.85(5) . . ?
O2 K1 C31 104.54(6) . 5_666 ?
O3 K1 K2 84.32(4) . . ?
O3 K1 K3 40.55(4) . . ?
O3 K1 K4 43.43(4) . . ?
O3 K1 O2 86.35(5) . . ?
O3 K1 C1 94.11(6) . . ?
O3 K1 C3 110.24(6) . . ?
O3 K1 C17 94.76(5) . . ?
O3 K1 C31 107.15(6) . 5_666 ?
C1 K1 K2 54.42(5) . . ?
C1 K1 K3 54.08(4) . . ?
C1 K1 K4 103.04(4) . . ?
C3 K1 K2 76.20(5) . . ?
C3 K1 K3 74.00(4) . . ?
C3 K1 K4 127.78(4) . . ?
C3 K1 C1 24.85(6) . . ?
C17 K1 K2 60.29(4) . . ?
C17 K1 K3 103.01(4) . . ?
C17 K1 K4 51.87(4) . . ?
C17 K1 C1 112.56(6) . . ?
C17 K1 C3 127.08(6) . . ?
C31 K1 K2 144.43(4) 5_666 . ?
C31 K1 K3 146.58(4) 5_666 . ?
C31 K1 K4 105.42(4) 5_666 . ?
C31 K1 C1 151.53(6) 5_666 . ?
C31 K1 C3 126.78(6) 5_666 . ?
C31 K1 C17 84.88(6) 5_666 . ?
O1 K2 K3 44.80(5) . . ?
O1 K2 O2 88.06(6) . . ?
O1 K2 O4 87.94(6) . . ?
O1 K2 C1 19.09(6) . . ?
O1 K2 C49 101.37(7) . . ?
O1 K2 C50 97.27(7) . . ?
O1 K2 C65 105.77(9) . . ?
O1 K2 C66 130.26(9) . . ?
O1 K2 C67 143.62(9) . . ?
O1 K2 C69 106.08(9) . . ?
O1 K2 C70 95.06(9) . . ?
O2 K2 K3 92.01(4) . . ?
O2 K2 O4 85.07(6) . . ?
O2 K2 C1 103.03(6) . . ?
O2 K2 C49 106.44(6) . . ?
O2 K2 C50 130.90(6) . . ?
O2 K2 C65 111.34(7) . . ?
O2 K2 C66 104.07(7) . . ?
O2 K2 C67 117.47(9) . . ?
O2 K2 C69 151.66(8) . . ?
O2 K2 C70 134.40(8) . . ?
O4 K2 K3 43.98(4) . . ?
O4 K2 C1 100.86(6) . . ?
O4 K2 C49 25.04(6) . . ?
O4 K2 C50 46.71(7) . . ?
O4 K2 C65 158.52(8) . . ?
O4 K2 C66 140.28(9) . . ?
O4 K2 C67 117.90(9) . . ?
O4 K2 C69 119.16(8) . . ?
O4 K2 C70 140.42(8) . . ?
C1 K2 K3 57.02(4) . . ?
C1 K2 C67 124.58(9) . . ?
C1 K2 C69 87.46(9) . . ?
C49 K2 K3 57.53(5) . . ?
C49 K2 C1 107.74(7) . . ?
C49 K2 C50 24.63(6) . . ?
C49 K2 C65 133.60(8) . . ?
C49 K2 C66 119.88(9) . . ?
C49 K2 C67 95.80(10) . . ?
C49 K2 C69 94.91(8) . . ?
C49 K2 C70 117.33(9) . . ?
C50 K2 K3 61.69(6) . . ?
C50 K2 C1 95.90(7) . . ?
C50 K2 C67 85.29(10) . . ?
C50 K2 C69 72.61(8) . . ?
C50 K2 C70 93.89(9) . . ?
C65 K2 K3 143.12(8) . . ?
C65 K2 C1 89.15(9) . . ?
C65 K2 C50 113.84(8) . . ?
C65 K2 C66 24.84(10) . . ?
C65 K2 C67 42.75(10) . . ?
C65 K2 C69 41.67(9) . . ?
C65 K2 C70 24.79(9) . . ?
C66 K2 K3 163.39(7) . . ?
C66 K2 C1 113.99(9) . . ?
C66 K2 C50 108.72(9) . . ?
C66 K2 C67 24.29(10) . . ?
C66 K2 C69 48.11(9) . . ?
C66 K2 C70 43.03(10) . . ?
C67 K2 K3 146.02(8) . . ?
C67 K2 C69 40.09(11) . . ?
C69 K2 K3 115.43(7) . . ?
C70 K2 K3 121.40(8) . . ?
C70 K2 C1 76.14(9) . . ?
C70 K2 C67 48.60(11) . . ?
C70 K2 C69 23.06(9) . . ?
O1 K3 K2 41.58(5) . . ?
O1 K3 C1 19.88(6) . . ?
O1 K3 C49 91.27(6) . . ?
O1 K3 C71 107.56(8) . . ?
O1 K3 C72 129.98(10) . . ?
O1 K3 C73 141.11(9) . . ?
O1 K3 C74 123.15(12) . . ?
O1 K3 C75 101.61(10) . . ?
O1 K3 C76 95.45(8) . . ?
O3 K3 K2 85.85(4) . . ?
O3 K3 O1 81.63(6) . . ?
O3 K3 O4 82.80(6) . . ?
O3 K3 C1 96.75(6) . . ?
O3 K3 C49 103.58(6) . . ?
O3 K3 C71 124.99(9) . . ?
O3 K3 C72 119.54(10) . . ?
O3 K3 C73 131.60(12) . . ?
O3 K3 C74 154.48(13) . . ?
O3 K3 C75 164.73(10) . . ?
O3 K3 C76 143.12(9) . . ?
O4 K3 K2 43.70(4) . . ?
O4 K3 O1 84.50(6) . . ?
O4 K3 C1 99.15(6) . . ?
O4 K3 C49 21.12(6) . . ?
O4 K3 C71 150.39(8) . . ?
O4 K3 C72 138.68(10) . . ?
O4 K3 C73 115.11(10) . . ?
O4 K3 C74 103.93(9) . . ?
O4 K3 C75 112.27(9) . . ?
O4 K3 C76 133.77(9) . . ?
C1 K3 K2 55.57(5) . . ?
C1 K3 C71 88.31(8) . . ?
C1 K3 C75 83.64(10) . . ?
C1 K3 C76 75.61(8) . . ?
C49 K3 K2 50.50(4) . . ?
C49 K3 C1 100.20(6) . . ?
C49 K3 C71 129.41(8) . . ?
C49 K3 C72 121.61(10) . . ?
C49 K3 C74 83.47(9) . . ?
C49 K3 C75 91.33(9) . . ?
C49 K3 C76 113.26(9) . . ?
C71 K3 K2 136.79(8) . . ?
C72 K3 K2 153.80(8) . . ?
C72 K3 C1 110.82(9) . . ?
C72 K3 C71 22.51(10) . . ?
C72 K3 C75 47.31(12) . . ?
C72 K3 C76 39.42(10) . . ?
C73 K3 K2 138.95(12) . . ?
C73 K3 C1 121.62(9) . . ?
C73 K3 C49 97.73(11) . . ?
C73 K3 C71 40.37(10) . . ?
C73 K3 C72 23.94(12) . . ?
C73 K3 C74 23.59(12) . . ?
C73 K3 C75 40.77(13) . . ?
C73 K3 C76 46.35(10) . . ?
C74 K3 K2 116.23(11) . . ?
C74 K3 C1 106.20(12) . . ?
C74 K3 C71 46.70(10) . . ?
C74 K3 C72 41.44(12) . . ?
C74 K3 C75 22.92(12) . . ?
C74 K3 C76 39.62(11) . . ?
C75 K3 K2 106.59(9) . . ?
C75 K3 C71 39.75(11) . . ?
C75 K3 C76 22.50(10) . . ?
C76 K3 K2 116.06(8) . . ?
C76 K3 C71 22.01(9) . . ?
K2 K4 K1 59.602(14) . . ?
O2 K4 K1 45.03(4) . . ?
O2 K4 K2 41.12(4) . . ?
O2 K4 C17 23.10(5) . . ?
O2 K4 C33 104.74(6) . . ?
O2 K4 C34 108.83(6) . . ?
O2 K4 C79 141.96(8) . . ?
O2 K4 C80 124.10(7) . . ?
O2 K4 C81 121.08(7) . . ?
O2 K4 C82 134.19(9) . . ?
O3 K4 K1 42.92(4) . . ?
O3 K4 K2 83.79(4) . . ?
O3 K4 O2 87.14(5) . . ?
O3 K4 C17 100.39(6) . . ?
O3 K4 C33 22.89(6) . . ?
O3 K4 C34 43.74(6) . . ?
O3 K4 C79 129.91(8) . . ?
O3 K4 C80 147.66(7) . . ?
O3 K4 C81 134.96(8) . . ?
O3 K4 C82 112.54(8) . . ?
O4 K4 K1 87.56(4) . . ?
O4 K4 K2 42.48(5) . . ?
O4 K4 O2 83.59(6) . . ?
O4 K4 O3 83.25(6) . . ?
O4 K4 C17 103.83(6) . . ?
O4 K4 C33 99.64(7) . . ?
O4 K4 C34 122.44(7) . . ?
O4 K4 C79 91.75(7) . . ?
O4 K4 C80 106.34(7) . . ?
O4 K4 C81 130.23(7) . . ?
O4 K4 C82 137.34(9) . . ?
C17 K4 K1 58.06(4) . . ?
C17 K4 K2 62.13(4) . . ?
C17 K4 C33 111.51(6) . . ?
C17 K4 C34 105.97(6) . . ?
C17 K4 C79 128.93(7) . . ?
C17 K4 C80 106.81(7) . . ?
C17 K4 C81 98.88(7) . . ?
C17 K4 C82 111.19(9) . . ?
C33 K4 K1 59.90(4) . . ?
C33 K4 K2 106.67(5) . . ?
C33 K4 C34 23.16(6) . . ?
C33 K4 C79 113.25(8) . . ?
C33 K4 C80 126.19(8) . . ?
C33 K4 C81 112.22(8) . . ?
C33 K4 C82 89.68(9) . . ?
C34 K4 K1 69.11(5) . . ?
C34 K4 K2 125.24(5) . . ?
C34 K4 C79 105.45(8) . . ?
C34 K4 C82 70.31(9) . . ?
C79 K4 K1 172.82(7) . . ?
C79 K4 K2 123.60(7) . . ?
C79 K4 C82 47.13(10) . . ?
C80 K4 K1 162.21(6) . . ?
C80 K4 K2 124.37(6) . . ?
C80 K4 C34 110.35(8) . . ?
C80 K4 C79 23.28(8) . . ?
C80 K4 C81 23.96(8) . . ?
C80 K4 C82 40.80(9) . . ?
C81 K4 K1 141.31(6) . . ?
C81 K4 K2 140.90(7) . . ?
C81 K4 C34 91.79(8) . . ?
C81 K4 C79 41.22(8) . . ?
C81 K4 C82 22.71(9) . . ?
C82 K4 K1 131.57(8) . . ?
C82 K4 K2 163.60(8) . . ?
K1 O1 K3 97.61(6) . . ?
K2 O1 K1 96.74(7) . . ?
K2 O1 K3 93.62(6) . . ?
C1 O1 K1 125.04(16) . . ?
C1 O1 K2 121.53(18) . . ?
C1 O1 K3 115.66(16) . . ?
K2 O2 K1 93.13(5) . . ?
K2 O2 K4 95.00(6) . . ?
K4 O2 K1 91.24(5) . . ?
C17 O2 K1 114.75(14) . . ?
C17 O2 K2 145.76(15) . . ?
C17 O2 K4 103.41(13) . . ?
K1 O3 K4 93.65(5) . . ?
K3 O3 K1 98.38(6) . . ?
K3 O3 K4 95.46(6) . . ?
C33 O3 K1 127.99(16) . . ?
C33 O3 K3 126.94(15) . . ?
C33 O3 K4 104.49(15) . . ?
K2 O4 K3 92.32(6) . . ?
K4 O4 K2 96.33(7) . . ?
K4 O4 K3 98.03(7) . . ?
C49 O4 K2 97.27(15) . . ?
C49 O4 K3 112.55(16) . . ?
C49 O4 K4 145.82(16) . . ?
K2 C1 K1 67.49(5) . . ?
K2 C1 K3 67.41(5) . . ?
K3 C1 K1 69.71(5) . . ?
O1 C1 K1 37.45(12) . . ?
O1 C1 K2 39.38(14) . . ?
O1 C1 K3 44.46(12) . . ?
O1 C1 C2 125.8(3) . . ?
O1 C1 C3 114.5(2) . . ?
C2 C1 K1 163.3(2) . . ?
C2 C1 K2 98.1(2) . . ?
C2 C1 K3 97.33(18) . . ?
C2 C1 C3 119.6(2) . . ?
C3 C1 K1 77.10(12) . . ?
C3 C1 K2 132.64(15) . . ?
C3 C1 K3 127.76(16) . . ?
C1 C2 H2A 120.0 . . ?
C1 C2 H2B 120.0 . . ?
H2A C2 H2B 120.0 . . ?
C1 C3 K1 78.05(12) . . ?
C4 C3 K1 105.28(14) . . ?
C4 C3 C1 120.9(2) . . ?
C4 C3 C16 119.4(2) . . ?
C16 C3 K1 84.44(13) . . ?
C16 C3 C1 119.7(2) . . ?
C3 C4 C5 121.8(2) . . ?
C3 C4 C9 119.6(3) . . ?
C5 C4 C9 118.6(2) . . ?
C4 C5 H5 119.2 . . ?
C6 C5 C4 121.5(3) . . ?
C6 C5 H5 119.2 . . ?
C5 C6 H6 120.6 . . ?
C5 C6 C7 118.9(3) . . ?
C7 C6 H6 120.6 . . ?
C6 C7 H7 119.3 . . ?
C8 C7 C6 121.4(3) . . ?
C8 C7 H7 119.3 . . ?
C7 C8 H8 119.1 . . ?
C7 C8 C9 121.8(3) . . ?
C9 C8 H8 119.1 . . ?
C8 C9 C4 117.8(3) . . ?
C10 C9 C4 119.2(2) . . ?
C10 C9 C8 123.0(3) . . ?
C9 C10 H10 118.7 . . ?
C11 C10 C9 122.5(3) . . ?
C11 C10 H10 118.7 . . ?
C10 C11 C12 122.7(3) . . ?
C10 C11 C16 119.0(3) . . ?
C16 C11 C12 118.2(3) . . ?
C11 C12 H12 119.3 . . ?
C13 C12 C11 121.4(3) . . ?
C13 C12 H12 119.3 . . ?
C12 C13 H13 120.2 . . ?
C12 C13 C14 119.7(3) . . ?
C14 C13 H13 120.2 . . ?
C13 C14 H14 119.4 . . ?
C15 C14 C13 121.2(3) . . ?
C15 C14 H14 119.4 . . ?
C14 C15 H15 119.1 . . ?
C14 C15 C16 121.8(3) . . ?
C16 C15 H15 119.1 . . ?
C3 C16 C11 120.2(2) . . ?
C3 C16 C15 122.2(2) . . ?
C15 C16 C11 117.6(3) . . ?
K4 C17 K1 70.07(5) . . ?
O2 C17 K1 45.40(11) . . ?
O2 C17 K4 53.49(11) . . ?
O2 C17 C18 125.6(2) . . ?
O2 C17 C19 115.99(19) . . ?
C18 C17 K1 86.11(16) . . ?
C18 C17 K4 92.82(17) . . ?
C18 C17 C19 118.4(2) . . ?
C19 C17 K1 146.10(13) . . ?
C19 C17 K4 126.53(14) . . ?
C17 C18 H18A 120.0 . . ?
C17 C18 H18B 120.0 . . ?
H18A C18 H18B 120.0 . . ?
C20 C19 C17 121.5(2) . . ?
C32 C19 C17 118.85(19) . . ?
C32 C19 C20 119.6(2) . . ?
C19 C20 C21 122.8(2) . . ?
C19 C20 C25 119.8(2) . . ?
C21 C20 C25 117.4(2) . . ?
C20 C21 H21 119.3 . . ?
C22 C21 C20 121.4(2) . . ?
C22 C21 H21 119.3 . . ?
C21 C22 H22 119.5 . . ?
C21 C22 C23 121.0(3) . . ?
C23 C22 H22 119.5 . . ?
C22 C23 H23 120.1 . . ?
C24 C23 C22 119.9(2) . . ?
C24 C23 H23 120.1 . . ?
C23 C24 H24 119.2 . . ?
C23 C24 C25 121.5(3) . . ?
C25 C24 H24 119.2 . . ?
C20 C25 C24 118.8(2) . . ?
C26 C25 C20 119.7(2) . . ?
C26 C25 C24 121.5(2) . . ?
C25 C26 H26 119.2 . . ?
C25 C26 C27 121.5(2) . . ?
C27 C26 H26 119.2 . . ?
C26 C27 C28 122.0(2) . . ?
C26 C27 C32 119.2(2) . . ?
C28 C27 C32 118.8(2) . . ?
C27 C28 H28 119.3 . . ?
C29 C28 C27 121.4(2) . . ?
C29 C28 H28 119.3 . . ?
C28 C29 H29 120.0 . . ?
C28 C29 C30 120.0(2) . . ?
C30 C29 H29 120.0 . . ?
C29 C30 H30 119.8 . . ?
C31 C30 C29 120.5(2) . . ?
C31 C30 H30 119.8 . . ?
K1 C31 H31 77.9 5_666 . ?
C30 C31 K1 98.92(15) . 5_666 ?
C30 C31 H31 119.2 . . ?
C30 C31 C32 121.5(2) . . ?
C32 C31 K1 92.87(12) . 5_666 ?
C32 C31 H31 119.2 . . ?
C19 C32 C27 120.2(2) . . ?
C19 C32 C31 122.1(2) . . ?
C31 C32 C27 117.6(2) . . ?
O3 C33 K4 52.62(12) . . ?
O3 C33 C34 125.9(2) . . ?
O3 C33 C35 114.9(2) . . ?
C34 C33 K4 84.56(17) . . ?
C34 C33 C35 119.2(2) . . ?
C35 C33 K4 138.70(16) . . ?
K4 C34 H34A 58.3 . . ?
K4 C34 H34B 146.1 . . ?
C33 C34 K4 72.28(16) . . ?
C33 C34 H34A 120.0 . . ?
C33 C34 H34B 120.0 . . ?
H34A C34 H34B 120.0 . . ?
C36 C35 C33 119.9(2) . . ?
C36 C35 C48 119.7(2) . . ?
C48 C35 C33 120.4(2) . . ?
C35 C36 C37 122.4(2) . . ?
C35 C36 C41 120.2(2) . . ?
C37 C36 C41 117.3(2) . . ?
C36 C37 H37 119.2 . . ?
C38 C37 C36 121.6(3) . . ?
C38 C37 H37 119.2 . . ?
C37 C38 H38 119.8 . . ?
C37 C38 C39 120.5(3) . . ?
C39 C38 H38 119.8 . . ?
C38 C39 H39 119.8 . . ?
C40 C39 C38 120.4(3) . . ?
C40 C39 H39 119.8 . . ?
C39 C40 H40 119.5 . . ?
C39 C40 C41 121.0(3) . . ?
C41 C40 H40 119.5 . . ?
C40 C41 C36 119.2(3) . . ?
C42 C41 C36 119.1(3) . . ?
C42 C41 C40 121.7(2) . . ?
C41 C42 H42 119.2 . . ?
C43 C42 C41 121.5(2) . . ?
C43 C42 H42 119.2 . . ?
C42 C43 C44 122.3(3) . . ?
C42 C43 C48 119.3(3) . . ?
C44 C43 C48 118.3(3) . . ?
C43 C44 H44 119.1 . . ?
C45 C44 C43 121.7(3) . . ?
C45 C44 H44 119.1 . . ?
C44 C45 H45 119.8 . . ?
C44 C45 C46 120.3(3) . . ?
C46 C45 H45 119.8 . . ?
C45 C46 H46 119.9 . . ?
C47 C46 C45 120.1(3) . . ?
C47 C46 H46 119.9 . . ?
C46 C47 H47 119.0 . . ?
C46 C47 C48 121.9(3) . . ?
C48 C47 H47 119.0 . . ?
C35 C48 C43 120.0(3) . . ?
C35 C48 C47 122.4(2) . . ?
C47 C48 C43 117.6(2) . . ?
K2 C49 K3 71.97(5) . . ?
O4 C49 K2 57.70(12) . . ?
O4 C49 K3 46.33(12) . . ?
O4 C49 C50 126.4(2) . . ?
O4 C49 C51 114.6(2) . . ?
C50 C49 K2 83.22(16) . . ?
C50 C49 K3 90.00(18) . . ?
C50 C49 C51 119.0(2) . . ?
C51 C49 K2 136.49(16) . . ?
C51 C49 K3 137.77(17) . . ?
K2 C50 H50A 62.0 . . ?
K2 C50 H50B 140.9 . . ?
C49 C50 K2 72.15(15) . . ?
C49 C50 H50A 120.0 . . ?
C49 C50 H50B 120.0 . . ?
H50A C50 H50B 120.0 . . ?
C52 C51 C49 120.2(2) . . ?
C64 C51 C49 119.7(2) . . ?
C64 C51 C52 120.1(2) . . ?
C51 C52 C53 122.3(2) . . ?
C51 C52 C57 119.7(2) . . ?
C53 C52 C57 118.0(2) . . ?
C52 C53 H53 119.5 . . ?
C54 C53 C52 121.1(2) . . ?
C54 C53 H53 119.5 . . ?
C53 C54 H54 119.5 . . ?
C53 C54 C55 121.0(2) . . ?
C55 C54 H54 119.5 . . ?
C54 C55 H55 120.0 . . ?
C56 C55 C54 120.1(3) . . ?
C56 C55 H55 120.0 . . ?
C55 C56 H56 119.3 . . ?
C55 C56 C57 121.5(3) . . ?
C57 C56 H56 119.3 . . ?
C56 C57 C52 118.4(2) . . ?
C58 C57 C52 119.3(2) . . ?
C58 C57 C56 122.3(2) . . ?
C57 C58 H58 119.1 . . ?
C59 C58 C57 121.7(2) . . ?
C59 C58 H58 119.1 . . ?
C58 C59 C60 122.1(2) . . ?
C58 C59 C64 119.2(2) . . ?
C60 C59 C64 118.6(2) . . ?
C59 C60 H60 119.2 . . ?
C61 C60 C59 121.6(2) . . ?
C61 C60 H60 119.2 . . ?
C60 C61 H61 119.9 . . ?
C60 C61 C62 120.2(2) . . ?
C62 C61 H61 119.9 . . ?
C61 C62 H62 119.9 . . ?
C63 C62 C61 120.2(2) . . ?
C63 C62 H62 119.9 . . ?
C62 C63 H63 119.2 . . ?
C62 C63 C64 121.7(2) . . ?
C64 C63 H63 119.2 . . ?
C51 C64 C59 119.8(2) . . ?
C51 C64 C63 122.5(2) . . ?
C63 C64 C59 117.7(2) . . ?
K2 C65 H65 106.4 . . ?
C66 C65 K2 81.0(2) . . ?
C66 C65 H65 120.1 . . ?
C66 C65 C70 119.8(3) . . ?
C70 C65 K2 82.7(2) . . ?
C70 C65 H65 120.1 . . ?
K2 C66 H66 108.8 . . ?
C65 C66 K2 74.2(2) . . ?
C65 C66 H66 119.9 . . ?
C65 C66 C67 120.2(4) . . ?
C67 C66 K2 87.2(3) . . ?
C67 C66 H66 119.9 . . ?
K2 C67 H67 117.3 . . ?
C66 C67 K2 68.5(2) . . ?
C66 C67 H67 120.9 . . ?
C68 C67 K2 84.0(3) . . ?
C68 C67 C66 118.2(4) . . ?
C68 C67 H67 120.9 . . ?
C67 C68 H68 119.7 . . ?
C69 C68 C67 120.6(4) . . ?
C69 C68 H68 119.7 . . ?
K2 C69 H69 119.1 . . ?
C68 C69 K2 82.9(2) . . ?
C68 C69 H69 119.5 . . ?
C68 C69 C70 121.1(4) . . ?
C70 C69 K2 69.2(2) . . ?
C70 C69 H69 119.5 . . ?
K2 C70 H70 109.9 . . ?
C65 C70 K2 72.50(18) . . ?
C65 C70 H70 120.0 . . ?
C69 C70 K2 87.8(2) . . ?
C69 C70 C65 120.1(4) . . ?
C69 C70 H70 120.0 . . ?
K3 C71 H71 115.6 . . ?
C72 C71 K3 76.7(2) . . ?
C72 C71 H71 119.5 . . ?
C76 C71 K3 78.7(2) . . ?
C76 C71 H71 119.5 . . ?
C76 C71 C72 120.9(4) . . ?
K3 C72 H72 113.8 . . ?
C71 C72 K3 80.8(2) . . ?
C71 C72 H72 121.1 . . ?
C71 C72 C73 117.8(5) . . ?
C73 C72 K3 75.1(2) . . ?
C73 C72 H72 121.1 . . ?
K3 C73 H73 110.3 . . ?
C72 C73 K3 81.0(2) . . ?
C72 C73 H73 120.2 . . ?
C74 C73 K3 78.9(2) . . ?
C74 C73 C72 119.7(4) . . ?
C74 C73 H73 120.2 . . ?
K3 C74 H74 111.1 . . ?
C73 C74 K3 77.5(2) . . ?
C73 C74 H74 119.8 . . ?
C75 C74 K3 81.9(3) . . ?
C75 C74 C73 120.5(5) . . ?
C75 C74 H74 119.8 . . ?
K3 C75 H75 115.1 . . ?
C74 C75 K3 75.2(3) . . ?
C74 C75 H75 121.0 . . ?
C76 C75 K3 79.5(2) . . ?
C76 C75 C74 117.9(5) . . ?
C76 C75 H75 121.0 . . ?
K3 C76 H76 114.5 . . ?
C71 C76 K3 79.3(2) . . ?
C71 C76 C75 123.3(4) . . ?
C71 C76 H76 118.4 . . ?
C75 C76 K3 78.0(2) . . ?
C75 C76 H76 118.4 . . ?
C78 C77 H77 120.1 . . ?
C78 C77 C83 118.1(8) . . ?
C82 C77 H77 120.1 . . ?
C82 C77 C78 119.7(4) . . ?
C82 C77 C83 120.7(8) . . ?
C77 C78 H78 119.7 . . ?
C79 C78 C77 120.7(4) . . ?
C79 C78 H78 119.7 . . ?
K4 C79 H79 111.3 . . ?
C78 C79 K4 85.4(2) . . ?
C78 C79 H79 120.2 . . ?
C78 C79 C80 119.6(4) . . ?
C80 C79 K4 73.41(17) . . ?
C80 C79 H79 120.2 . . ?
K4 C80 H80 107.0 . . ?
C79 C80 K4 83.31(18) . . ?
C79 C80 H80 119.6 . . ?
C79 C80 C81 120.8(3) . . ?
C81 C80 K4 80.07(17) . . ?
C81 C80 H80 119.6 . . ?
K4 C81 H81 109.5 . . ?
C80 C81 K4 75.97(16) . . ?
C80 C81 H81 119.7 . . ?
C82 C81 K4 84.9(2) . . ?
C82 C81 C80 120.6(3) . . ?
C82 C81 H81 119.7 . . ?
K4 C82 H82 113.9 . . ?
C77 C82 K4 83.6(3) . . ?
C77 C82 H82 120.7 . . ?
C81 C82 K4 72.37(19) . . ?
C81 C82 C77 118.7(4) . . ?
C81 C82 H82 120.7 . . ?
C77 C83 H83A 109.5 . . ?
C77 C83 H83B 109.5 . . ?
C77 C83 H83C 109.5 . . ?
H83A C83 H83B 109.5 . . ?
H83A C83 H83C 109.5 . . ?
H83B C83 H83C 109.5 . . ?

loop_
_geom_bond_atom_site_label_1
_geom_bond_atom_site_label_2
_geom_bond_distance
_geom_bond_site_symmetry_2
_geom_bond_publ_flag
K1 K2 3.8438(8) . ?
K1 K3 3.9860(7) . ?
K1 K4 3.8795(8) . ?
K1 O1 2.6227(19) . ?
K1 O2 2.7455(18) . ?
K1 O3 2.6472(18) . ?
K1 C1 3.532(2) . ?
K1 C3 3.519(2) . ?
K1 C17 3.502(2) . ?
K1 C31 3.318(2) 5_666 ?
K2 K3 3.7878(9) . ?
K2 O1 2.519(2) . ?
K2 O2 2.5445(18) . ?
K2 O4 2.619(2) . ?
K2 C1 3.384(3) . ?
K2 C49 3.074(2) . ?
K2 C50 3.207(3) . ?
K2 C65 3.108(3) . ?
K2 C66 3.191(4) . ?
K2 C67 3.425(5) . ?
K2 C69 3.455(4) . ?
K2 C70 3.232(3) . ?
K3 O1 2.674(2) . ?
K3 O3 2.619(2) . ?
K3 O4 2.632(2) . ?
K3 C1 3.441(2) . ?
K3 C49 3.361(3) . ?
K3 C71 3.477(4) . ?
K3 C72 3.427(4) . ?
K3 C73 3.353(4) . ?
K3 C74 3.371(4) . ?
K3 C75 3.451(4) . ?
K3 C76 3.470(4) . ?
K4 O2 2.6821(17) . ?
K4 O3 2.6723(19) . ?
K4 O4 2.5543(19) . ?
K4 C17 3.246(2) . ?
K4 C33 3.256(3) . ?
K4 C34 3.403(3) . ?
K4 C79 3.419(3) . ?
K4 C80 3.299(3) . ?
K4 C81 3.350(3) . ?
K4 C82 3.501(4) . ?
O1 C1 1.298(3) . ?
O2 C17 1.309(3) . ?
O3 C33 1.308(3) . ?
O4 C49 1.311(3) . ?
C1 C2 1.336(4) . ?
C1 C3 1.517(4) . ?
C2 H2A 0.9500 . ?
C2 H2B 0.9500 . ?
C3 C4 1.400(3) . ?
C3 C16 1.412(4) . ?
C4 C5 1.411(4) . ?
C4 C9 1.451(4) . ?
C5 H5 0.9500 . ?
C5 C6 1.374(4) . ?
C6 H6 0.9500 . ?
C6 C7 1.431(5) . ?
C7 H7 0.9500 . ?
C7 C8 1.333(5) . ?
C8 H8 0.9500 . ?
C8 C9 1.422(4) . ?
C9 C10 1.377(4) . ?
C10 H10 0.9500 . ?
C10 C11 1.369(4) . ?
C11 C12 1.441(5) . ?
C11 C16 1.440(4) . ?
C12 H12 0.9500 . ?
C12 C13 1.366(5) . ?
C13 H13 0.9500 . ?
C13 C14 1.411(5) . ?
C14 H14 0.9500 . ?
C14 C15 1.349(4) . ?
C15 H15 0.9500 . ?
C15 C16 1.432(4) . ?
C17 C18 1.347(3) . ?
C17 C19 1.511(3) . ?
C18 H18A 0.9500 . ?
C18 H18B 0.9500 . ?
C19 C20 1.410(3) . ?
C19 C32 1.409(3) . ?
C20 C21 1.433(3) . ?
C20 C25 1.434(3) . ?
C21 H21 0.9500 . ?
C21 C22 1.364(3) . ?
C22 H22 0.9500 . ?
C22 C23 1.410(4) . ?
C23 H23 0.9500 . ?
C23 C24 1.354(4) . ?
C24 H24 0.9500 . ?
C24 C25 1.436(4) . ?
C25 C26 1.391(4) . ?
C26 H26 0.9500 . ?
C26 C27 1.392(3) . ?
C27 C28 1.431(3) . ?
C27 C32 1.436(3) . ?
C28 H28 0.9500 . ?
C28 C29 1.351(4) . ?
C29 H29 0.9500 . ?
C29 C30 1.422(4) . ?
C30 H30 0.9500 . ?
C30 C31 1.362(3) . ?
C31 H31 0.9500 . ?
C31 C32 1.428(3) . ?
C33 C34 1.344(4) . ?
C33 C35 1.514(3) . ?
C34 H34A 0.9500 . ?
C34 H34B 0.9500 . ?
C35 C36 1.402(4) . ?
C35 C48 1.407(4) . ?
C36 C37 1.428(4) . ?
C36 C41 1.442(3) . ?
C37 H37 0.9500 . ?
C37 C38 1.354(4) . ?
C38 H38 0.9500 . ?
C38 C39 1.420(4) . ?
C39 H39 0.9500 . ?
C39 C40 1.353(4) . ?
C40 H40 0.9500 . ?
C40 C41 1.421(4) . ?
C41 C42 1.403(4) . ?
C42 H42 0.9500 . ?
C42 C43 1.379(4) . ?
C43 C44 1.430(4) . ?
C43 C48 1.451(4) . ?
C44 H44 0.9500 . ?
C44 C45 1.344(5) . ?
C45 H45 0.9500 . ?
C45 C46 1.425(5) . ?
C46 H46 0.9500 . ?
C46 C47 1.360(4) . ?
C47 H47 0.9500 . ?
C47 C48 1.420(4) . ?
C49 C50 1.346(4) . ?
C49 C51 1.508(3) . ?
C50 H50A 0.9500 . ?
C50 H50B 0.9500 . ?
C51 C52 1.414(3) . ?
C51 C64 1.405(3) . ?
C52 C53 1.431(3) . ?
C52 C57 1.433(3) . ?
C53 H53 0.9500 . ?
C53 C54 1.357(4) . ?
C54 H54 0.9500 . ?
C54 C55 1.405(4) . ?
C55 H55 0.9500 . ?
C55 C56 1.357(4) . ?
C56 H56 0.9500 . ?
C56 C57 1.428(4) . ?
C57 C58 1.395(3) . ?
C58 H58 0.9500 . ?
C58 C59 1.392(4) . ?
C59 C60 1.429(3) . ?
C59 C64 1.440(3) . ?
C60 H60 0.9500 . ?
C60 C61 1.354(4) . ?
C61 H61 0.9500 . ?
C61 C62 1.419(4) . ?
C62 H62 0.9500 . ?
C62 C63 1.366(4) . ?
C63 H63 0.9500 . ?
C63 C64 1.428(3) . ?
C65 H65 0.9500 . ?
C65 C66 1.357(5) . ?
C65 C70 1.366(5) . ?
C66 H66 0.9500 . ?
C66 C67 1.411(6) . ?
C67 H67 0.9500 . ?
C67 C68 1.363(6) . ?
C68 H68 0.9500 . ?
C68 C69 1.352(6) . ?
C69 H69 0.9500 . ?
C69 C70 1.355(5) . ?
C70 H70 0.9500 . ?
C71 H71 0.9500 . ?
C71 C72 1.348(6) . ?
C71 C76 1.326(6) . ?
C72 H72 0.9500 . ?
C72 C73 1.408(7) . ?
C73 H73 0.9500 . ?
C73 C74 1.375(7) . ?
C74 H74 0.9500 . ?
C74 C75 1.358(7) . ?
C75 H75 0.9500 . ?
C75 C76 1.350(6) . ?
C76 H76 0.9500 . ?
C77 H77 0.9500 . ?
C77 C78 1.392(7) . ?
C77 C82 1.390(6) . ?
C77 C83 1.414(11) . ?
C78 H78 0.9500 . ?
C78 C79 1.345(6) . ?
C79 H79 0.9500 . ?
C79 C80 1.361(5) . ?
C80 H80 0.9500 . ?
C80 C81 1.381(5) . ?
C81 H81 0.9500 . ?
C81 C82 1.357(5) . ?
C82 H82 0.9500 . ?
C83 H83A 0.9800 . ?
C83 H83B 0.9800 . ?
C83 H83C 0.9800 . ?

loop_
_geom_torsion_atom_site_label_1
_geom_torsion_atom_site_label_2
_geom_torsion_atom_site_label_3
_geom_torsion_atom_site_label_4
_geom_torsion
_geom_torsion_site_symmetry_1
_geom_torsion_site_symmetry_2
_geom_torsion_site_symmetry_3
_geom_torsion_site_symmetry_4
_geom_torsion_publ_flag
K1 O1 C1 K2 126.8(3) . . . . ?
K1 O1 C1 K3 -121.1(2) . . . . ?
K1 O1 C1 C2 179.6(2) . . . . ?
K1 O1 C1 C3 -1.4(3) . . . . ?
K1 O2 C17 K4 97.72(11) . . . . ?
K1 O2 C17 C18 34.7(3) . . . . ?
K1 O2 C17 C19 -144.69(15) . . . . ?
K1 O3 C33 K4 -106.58(17) . . . . ?
K1 O3 C33 C34 -61.0(3) . . . . ?
K1 O3 C33 C35 120.00(19) . . . . ?
K1 C1 C3 C4 100.80(19) . . . . ?
K1 C1 C3 C16 -76.43(19) . . . . ?
K1 C3 C4 C5 84.2(2) . . . . ?
K1 C3 C4 C9 -94.8(2) . . . . ?
K1 C3 C16 C11 106.4(2) . . . . ?
K1 C3 C16 C15 -73.6(2) . . . . ?
K1 C17 C19 C20 -155.83(19) . . . . ?
K1 C17 C19 C32 22.9(4) . . . . ?
K1 C31 C32 C19 76.85(19) 5_666 . . . ?
K1 C31 C32 C27 -102.34(17) 5_666 . . . ?
K2 O1 C1 K1 -126.8(3) . . . . ?
K2 O1 C1 K3 112.15(18) . . . . ?
K2 O1 C1 C2 52.9(4) . . . . ?
K2 O1 C1 C3 -128.13(19) . . . . ?
K2 O2 C17 K1 141.6(3) . . . . ?
K2 O2 C17 K4 -120.6(3) . . . . ?
K2 O2 C17 C18 176.4(2) . . . . ?
K2 O2 C17 C19 -3.0(4) . . . . ?
K2 O4 C49 K3 -95.58(11) . . . . ?
K2 O4 C49 C50 -50.3(3) . . . . ?
K2 O4 C49 C51 130.87(18) . . . . ?
K2 C1 C3 K1 -41.87(17) . . . . ?
K2 C1 C3 C4 58.9(3) . . . . ?
K2 C1 C3 C16 -118.3(2) . . . . ?
K2 C49 C51 C52 -10.1(4) . . . . ?
K2 C49 C51 C64 167.92(18) . . . . ?
K2 C65 C66 C67 77.1(3) . . . . ?
K2 C65 C70 C69 -76.7(3) . . . . ?
K2 C66 C67 C68 70.2(4) . . . . ?
K2 C67 C68 C69 60.7(4) . . . . ?
K2 C69 C70 C65 68.3(3) . . . . ?
K3 O1 C1 K1 121.1(2) . . . . ?
K3 O1 C1 K2 -112.15(18) . . . . ?
K3 O1 C1 C2 -59.3(4) . . . . ?
K3 O1 C1 C3 119.72(19) . . . . ?
K3 O3 C33 K4 108.49(18) . . . . ?
K3 O3 C33 C34 154.1(2) . . . . ?
K3 O3 C33 C35 -24.9(3) . . . . ?
K3 O4 C49 K2 95.58(11) . . . . ?
K3 O4 C49 C50 45.3(3) . . . . ?
K3 O4 C49 C51 -133.55(17) . . . . ?
K3 C1 C3 K1 51.15(14) . . . . ?
K3 C1 C3 C4 151.95(17) . . . . ?
K3 C1 C3 C16 -25.3(3) . . . . ?
K3 C49 C50 K2 71.83(5) . . . . ?
K3 C49 C51 C52 -129.6(2) . . . . ?
K3 C49 C51 C64 48.5(3) . . . . ?
K3 C71 C72 C73 -67.7(3) . . . . ?
K3 C71 C76 C75 67.8(4) . . . . ?
K3 C72 C73 C74 -71.7(3) . . . . ?
K3 C73 C74 C75 -72.6(4) . . . . ?
K3 C74 C75 C76 -69.3(4) . . . . ?
K3 C75 C76 C71 -68.5(4) . . . . ?
K4 O2 C17 K1 -97.72(11) . . . . ?
K4 O2 C17 C18 -63.0(3) . . . . ?
K4 O2 C17 C19 117.59(16) . . . . ?
K4 O3 C33 C34 45.6(3) . . . . ?
K4 O3 C33 C35 -133.43(18) . . . . ?
K4 O4 C49 K2 -112.7(3) . . . . ?
K4 O4 C49 K3 151.7(4) . . . . ?
K4 O4 C49 C50 -162.9(2) . . . . ?
K4 O4 C49 C51 18.2(4) . . . . ?
K4 C17 C19 C20 -45.8(3) . . . . ?
K4 C17 C19 C32 132.85(16) . . . . ?
K4 C33 C35 C36 -155.88(18) . . . . ?
K4 C33 C35 C48 22.0(4) . . . . ?
K4 C79 C80 C81 74.2(3) . . . . ?
K4 C80 C81 C82 75.3(3) . . . . ?
K4 C81 C82 C77 72.1(4) . . . . ?
O1 C1 C3 K1 0.9(2) . . . . ?
O1 C1 C3 C4 101.7(3) . . . . ?
O1 C1 C3 C16 -75.6(3) . . . . ?
O2 C17 C19 C20 -108.3(2) . . . . ?
O2 C17 C19 C32 70.4(3) . . . . ?
O3 C33 C34 K4 -34.7(2) . . . . ?
O3 C33 C35 C36 -94.9(3) . . . . ?
O3 C33 C35 C48 83.0(3) . . . . ?
O4 C49 C50 K2 40.9(2) . . . . ?
O4 C49 C51 C52 -78.3(3) . . . . ?
O4 C49 C51 C64 99.7(3) . . . . ?
C1 C3 C4 C5 -0.9(3) . . . . ?
C1 C3 C4 C9 -179.9(2) . . . . ?
C1 C3 C16 C11 179.3(2) . . . . ?
C1 C3 C16 C15 -0.8(3) . . . . ?
C2 C1 C3 K1 179.9(3) . . . . ?
C2 C1 C3 C4 -79.3(3) . . . . ?
C2 C1 C3 C16 103.5(3) . . . . ?
C3 C4 C5 C6 -179.9(2) . . . . ?
C3 C4 C9 C8 -179.5(2) . . . . ?
C3 C4 C9 C10 0.8(3) . . . . ?
C4 C3 C16 C11 2.0(3) . . . . ?
C4 C3 C16 C15 -178.0(2) . . . . ?
C4 C5 C6 C7 -0.1(4) . . . . ?
C4 C9 C10 C11 1.7(4) . . . . ?
C5 C4 C9 C8 1.5(3) . . . . ?
C5 C4 C9 C10 -178.2(2) . . . . ?
C5 C6 C7 C8 0.6(4) . . . . ?
C6 C7 C8 C9 -0.1(4) . . . . ?
C7 C8 C9 C4 -1.0(4) . . . . ?
C7 C8 C9 C10 178.7(3) . . . . ?
C8 C9 C10 C11 -177.9(2) . . . . ?
C9 C4 C5 C6 -1.0(4) . . . . ?
C9 C10 C11 C12 177.2(3) . . . . ?
C9 C10 C11 C16 -2.4(4) . . . . ?
C10 C11 C12 C13 -179.8(3) . . . . ?
C10 C11 C16 C3 0.5(3) . . . . ?
C10 C11 C16 C15 -179.5(2) . . . . ?
C11 C12 C13 C14 0.2(5) . . . . ?
C12 C11 C16 C3 -179.1(2) . . . . ?
C12 C11 C16 C15 0.9(3) . . . . ?
C12 C13 C14 C15 -1.0(5) . . . . ?
C13 C14 C15 C16 1.8(4) . . . . ?
C14 C15 C16 C3 178.3(2) . . . . ?
C14 C15 C16 C11 -1.7(4) . . . . ?
C16 C3 C4 C5 176.4(2) . . . . ?
C16 C3 C4 C9 -2.6(3) . . . . ?
C16 C11 C12 C13 -0.2(4) . . . . ?
C17 C19 C20 C21 0.0(3) . . . . ?
C17 C19 C20 C25 179.6(2) . . . . ?
C17 C19 C32 C27 -179.11(19) . . . . ?
C17 C19 C32 C31 1.7(3) . . . . ?
C18 C17 C19 C20 72.3(3) . . . . ?
C18 C17 C19 C32 -109.0(2) . . . . ?
C19 C20 C21 C22 -179.1(2) . . . . ?
C19 C20 C25 C24 178.8(2) . . . . ?
C19 C20 C25 C26 -0.8(3) . . . . ?
C20 C19 C32 C27 -0.4(3) . . . . ?
C20 C19 C32 C31 -179.57(19) . . . . ?
C20 C21 C22 C23 0.0(4) . . . . ?
C20 C25 C26 C27 0.2(4) . . . . ?
C21 C20 C25 C24 -1.6(3) . . . . ?
C21 C20 C25 C26 178.8(2) . . . . ?
C21 C22 C23 C24 -1.1(4) . . . . ?
C22 C23 C24 C25 0.7(4) . . . . ?
C23 C24 C25 C20 0.7(4) . . . . ?
C23 C24 C25 C26 -179.8(3) . . . . ?
C24 C25 C26 C27 -179.4(2) . . . . ?
C25 C20 C21 C22 1.3(3) . . . . ?
C25 C26 C27 C28 -179.3(2) . . . . ?
C25 C26 C27 C32 0.3(4) . . . . ?
C26 C27 C28 C29 -178.6(2) . . . . ?
C26 C27 C32 C19 -0.2(3) . . . . ?
C26 C27 C32 C31 179.0(2) . . . . ?
C27 C28 C29 C30 -0.7(4) . . . . ?
C28 C27 C32 C19 179.4(2) . . . . ?
C28 C27 C32 C31 -1.4(3) . . . . ?
C28 C29 C30 C31 -0.8(4) . . . . ?
C29 C30 C31 K1 100.1(2) . . . 5_666 ?
C29 C30 C31 C32 1.1(4) . . . . ?
C30 C31 C32 C19 179.1(2) . . . . ?
C30 C31 C32 C27 0.0(3) . . . . ?
C32 C19 C20 C21 -178.7(2) . . . . ?
C32 C19 C20 C25 0.9(3) . . . . ?
C32 C27 C28 C29 1.7(4) . . . . ?
C33 C35 C36 C37 -2.5(3) . . . . ?
C33 C35 C36 C41 177.2(2) . . . . ?
C33 C35 C48 C43 179.6(2) . . . . ?
C33 C35 C48 C47 -0.8(4) . . . . ?
C34 C33 C35 C36 86.0(3) . . . . ?
C34 C33 C35 C48 -96.1(3) . . . . ?
C35 C33 C34 K4 144.2(2) . . . . ?
C35 C36 C37 C38 179.5(2) . . . . ?
C35 C36 C41 C40 -178.1(2) . . . . ?
C35 C36 C41 C42 3.0(3) . . . . ?
C36 C35 C48 C43 -2.6(4) . . . . ?
C36 C35 C48 C47 177.1(2) . . . . ?
C36 C37 C38 C39 -1.3(4) . . . . ?
C36 C41 C42 C43 -2.1(4) . . . . ?
C37 C36 C41 C40 1.7(3) . . . . ?
C37 C36 C41 C42 -177.2(2) . . . . ?
C37 C38 C39 C40 1.5(4) . . . . ?
C38 C39 C40 C41 0.0(4) . . . . ?
C39 C40 C41 C36 -1.6(4) . . . . ?
C39 C40 C41 C42 177.3(3) . . . . ?
C40 C41 C42 C43 179.0(3) . . . . ?
C41 C36 C37 C38 -0.3(3) . . . . ?
C41 C42 C43 C44 -179.5(3) . . . . ?
C41 C42 C43 C48 -1.0(4) . . . . ?
C42 C43 C44 C45 176.8(4) . . . . ?
C42 C43 C48 C35 3.4(4) . . . . ?
C42 C43 C48 C47 -176.2(3) . . . . ?
C43 C44 C45 C46 -0.2(6) . . . . ?
C44 C43 C48 C35 -178.0(3) . . . . ?
C44 C43 C48 C47 2.3(4) . . . . ?
C44 C45 C46 C47 1.6(6) . . . . ?
C45 C46 C47 C48 -0.9(5) . . . . ?
C46 C47 C48 C35 179.3(3) . . . . ?
C46 C47 C48 C43 -1.0(4) . . . . ?
C48 C35 C36 C37 179.6(2) . . . . ?
C48 C35 C36 C41 -0.6(3) . . . . ?
C48 C43 C44 C45 -1.8(5) . . . . ?
C49 C51 C52 C53 0.6(4) . . . . ?
C49 C51 C52 C57 -179.7(2) . . . . ?
C49 C51 C64 C59 179.9(2) . . . . ?
C49 C51 C64 C63 -1.5(3) . . . . ?
C50 C49 C51 C52 102.7(3) . . . . ?
C50 C49 C51 C64 -79.2(3) . . . . ?
C51 C49 C50 K2 -140.3(2) . . . . ?
C51 C52 C53 C54 178.9(2) . . . . ?
C51 C52 C57 C56 -179.9(2) . . . . ?
C51 C52 C57 C58 -0.4(4) . . . . ?
C52 C51 C64 C59 -2.0(3) . . . . ?
C52 C51 C64 C63 176.6(2) . . . . ?
C52 C53 C54 C55 0.9(4) . . . . ?
C52 C57 C58 C59 -1.6(4) . . . . ?
C53 C52 C57 C56 -0.2(4) . . . . ?
C53 C52 C57 C58 179.2(2) . . . . ?
C53 C54 C55 C56 0.0(5) . . . . ?
C54 C55 C56 C57 -1.0(5) . . . . ?
C55 C56 C57 C52 1.1(4) . . . . ?
C55 C56 C57 C58 -178.3(3) . . . . ?
C56 C57 C58 C59 177.9(3) . . . . ?
C57 C52 C53 C54 -0.7(4) . . . . ?
C57 C58 C59 C60 -177.4(3) . . . . ?
C57 C58 C59 C64 1.8(4) . . . . ?
C58 C59 C60 C61 178.7(3) . . . . ?
C58 C59 C64 C51 0.0(4) . . . . ?
C58 C59 C64 C63 -178.6(2) . . . . ?
C59 C60 C61 C62 -0.3(4) . . . . ?
C60 C59 C64 C51 179.3(2) . . . . ?
C60 C59 C64 C63 0.7(4) . . . . ?
C60 C61 C62 C63 1.0(4) . . . . ?
C61 C62 C63 C64 -0.8(4) . . . . ?
C62 C63 C64 C51 -178.6(2) . . . . ?
C62 C63 C64 C59 0.0(4) . . . . ?
C64 C51 C52 C53 -177.4(2) . . . . ?
C64 C51 C52 C57 2.2(3) . . . . ?
C64 C59 C60 C61 -0.5(4) . . . . ?
C65 C66 C67 K2 -69.9(3) . . . . ?
C65 C66 C67 C68 0.3(6) . . . . ?
C66 C65 C70 K2 75.2(3) . . . . ?
C66 C65 C70 C69 -1.5(5) . . . . ?
C66 C67 C68 C69 -1.0(7) . . . . ?
C67 C68 C69 K2 -60.0(4) . . . . ?
C67 C68 C69 C70 0.5(7) . . . . ?
C68 C69 C70 K2 -67.4(4) . . . . ?
C68 C69 C70 C65 0.8(6) . . . . ?
C70 C65 C66 K2 -76.2(3) . . . . ?
C70 C65 C66 C67 0.9(5) . . . . ?
C71 C72 C73 K3 70.9(3) . . . . ?
C71 C72 C73 C74 -0.8(6) . . . . ?
C72 C71 C76 K3 -66.8(3) . . . . ?
C72 C71 C76 C75 1.0(6) . . . . ?
C72 C73 C74 K3 72.8(3) . . . . ?
C72 C73 C74 C75 0.2(6) . . . . ?
C73 C74 C75 K3 70.2(4) . . . . ?
C73 C74 C75 C76 0.9(6) . . . . ?
C74 C75 C76 K3 66.9(4) . . . . ?
C74 C75 C76 C71 -1.5(6) . . . . ?
C76 C71 C72 K3 67.9(3) . . . . ?
C76 C71 C72 C73 0.2(6) . . . . ?
C77 C78 C79 K4 -67.6(4) . . . . ?
C77 C78 C79 C80 0.4(6) . . . . ?
C78 C77 C82 K4 64.2(4) . . . . ?
C78 C77 C82 C81 -1.7(7) . . . . ?
C78 C79 C80 K4 -74.6(3) . . . . ?
C78 C79 C80 C81 -0.4(5) . . . . ?
C79 C80 C81 K4 -76.0(3) . . . . ?
C79 C80 C81 C82 -0.7(5) . . . . ?
C80 C81 C82 K4 -70.4(3) . . . . ?
C80 C81 C82 C77 1.7(6) . . . . ?
C82 C77 C78 C79 0.7(7) . . . . ?
C83 C77 C78 C79 -165.6(7) . . . . ?
C83 C77 C82 K4 -129.9(8) . . . . ?
C83 C77 C82 C81 164.2(8) . . . . ?

loop_
_exptl_oxdiff_crystal_face_indexfrac_h
_exptl_oxdiff_crystal_face_indexfrac_k
_exptl_oxdiff_crystal_face_indexfrac_l
_exptl_oxdiff_crystal_face_x
_exptl_oxdiff_crystal_face_y
_exptl_oxdiff_crystal_face_z
0.0000 1.0000 -0.0000 -0.0340 0.0518 0.0064
-0.0000 -1.0000 0.0000 0.0340 -0.0518 -0.0064
1.0000 -0.0000 -2.0000 0.1009 0.0587 0.0612
-1.0000 0.0000 2.0000 -0.1009 -0.0587 -0.0612
-1.0000 0.0000 -2.0000 0.0761 0.0609 -0.0888
1.0000 -0.0000 2.0000 -0.0761 -0.0609 0.0888

loop_
_smtbx_masks_void_nr
_smtbx_masks_void_average_x
_smtbx_masks_void_average_y
_smtbx_masks_void_average_z
_smtbx_masks_void_volume
_smtbx_masks_void_count_electrons
_smtbx_masks_void_content
1 0.000 0.000 0.000 408.5 94.6 '2 Benzene/Toluene'
2 0.000 0.500 0.500 408.5 94.6 '2 Benzene/Toluene'
3 0.500 0.500 0.000 408.5 94.6 '2 Benzene/Toluene'
4 0.500 1.000 0.500 408.5 94.6 '2 Benzene/Toluene'
